data_2216291
loop_
_publ_author_name
'Boag, Neil M.'
'Guest, Andrew J.'

_publ_section_title
;
 Dichlorido(dicyclohexylamino)phosphine
;
_journal_coeditor_code BT2580
_journal_issue 12
_journal_name_full 'Acta Crystallographica Section E'
_journal_page_first o4606
_journal_page_last o4606
_journal_paper_doi 10.1107/S1600536807055183
_journal_volume 63
_journal_year 2007
_chemical_formula_iupac 'C12 H22 Cl2 N P'
_chemical_formula_moiety 'C12 H22 Cl2 N P'
_chemical_formula_sum 'C12 H22 Cl2 N P'
_chemical_formula_weight 282.18
_chemical_name_systematic
;
Dichloro(dicyclohexylamino)phosphine
;
_space_group_IT_number 14
_symmetry_cell_setting monoclinic
_symmetry_space_group_name_Hall '-P 2yn'
_symmetry_space_group_name_H-M 'P 1 21/n 1'
_atom_sites_solution_hydrogens geom
_atom_sites_solution_primary direct
_atom_sites_solution_secondary difmap
_audit_creation_method SHELXL-97
_cell_angle_alpha 90.00
_cell_angle_beta 96.872(10)
_cell_angle_gamma 90.00
_cell_formula_units_Z 4
_cell_length_a 6.4694(8)
_cell_length_b 17.8264(18)
_cell_length_c 12.939(2)
_cell_measurement_reflns_used 30
_cell_measurement_temperature 218(2)
_cell_measurement_theta_max 12.49
_cell_measurement_theta_min 5.52
_cell_volume 1481.5(3)
_computing_cell_refinement 'XSCANS (Siemens, 1996)'
_computing_data_collection 'XSCANS (Siemens, 1996)'
_computing_data_reduction 'XSCANS (Siemens, 1996)'
_computing_molecular_graphics 'SHELXTL-Plus (Siemens, 1996)'
_computing_publication_material 'SHELXL97 (Sheldrick, 1997)'
_computing_structure_refinement 'SHELXL97 (Sheldrick, 1997)'
_computing_structure_solution 'SHELXS97 (Sheldrick, 1997)'
_diffrn_ambient_temperature 218(2)
_diffrn_measured_fraction_theta_full 0.993
_diffrn_measured_fraction_theta_max 0.993
_diffrn_measurement_device_type 'Siemens P4'
_diffrn_measurement_method 'profile fitting of \q/2\q scans'
_diffrn_radiation_monochromator graphite
_diffrn_radiation_source 'fine-focus sealed tube'
_diffrn_radiation_type MoK\a
_diffrn_radiation_wavelength 0.71073
_diffrn_reflns_av_R_equivalents 0.0868
_diffrn_reflns_av_sigmaI/netI 0.0574
_diffrn_reflns_limit_h_max 8
_diffrn_reflns_limit_h_min -1
_diffrn_reflns_limit_k_max 23
_diffrn_reflns_limit_k_min -1
_diffrn_reflns_limit_l_max 16
_diffrn_reflns_limit_l_min -16
_diffrn_reflns_number 4540
_diffrn_reflns_theta_full 27.50
_diffrn_reflns_theta_max 27.50
_diffrn_reflns_theta_min 1.95
_diffrn_standards_decay_% 0
_diffrn_standards_interval_count 97
_diffrn_standards_number 3
_exptl_absorpt_coefficient_mu 0.523
_exptl_absorpt_correction_T_max 0.94008
_exptl_absorpt_correction_T_min 0.82486
_exptl_absorpt_correction_type psi-scan
_exptl_absorpt_process_details
;
(PROGRAM?; REFERENCE?)
;
_exptl_crystal_colour colourless
_exptl_crystal_density_diffrn 1.265
_exptl_crystal_density_method 'not measured'
_exptl_crystal_description block
_exptl_crystal_F_000 600
_exptl_crystal_size_max 0.60
_exptl_crystal_size_mid 0.60
_exptl_crystal_size_min 0.40
_refine_diff_density_max 0.423
_refine_diff_density_min -0.435
_refine_ls_extinction_method none
_refine_ls_goodness_of_fit_ref 1.046
_refine_ls_hydrogen_treatment constr
_refine_ls_matrix_type full
_refine_ls_number_parameters 145
_refine_ls_number_reflns 3387
_refine_ls_number_restraints 0
_refine_ls_restrained_S_all 1.046
_refine_ls_R_factor_all 0.0458
_refine_ls_R_factor_gt 0.0405
_refine_ls_shift/su_max 0.000
_refine_ls_shift/su_mean 0.000
_refine_ls_structure_factor_coef Fsqd
_refine_ls_weighting_details 'calc w=1/[\s^2^(Fo^2^)+(0.0422P)^2^+0.5948P] where P=(Fo^2^+2Fc^2^)/3'
_refine_ls_weighting_scheme calc
_refine_ls_wR_factor_gt 0.0947
_refine_ls_wR_factor_ref 0.0968
_reflns_number_gt 3150
_reflns_number_total 3387
_reflns_threshold_expression I>2\s(I)
_cod_data_source_file bt2580.cif
_cod_data_source_block I
_cod_depositor_comments
;
The following automatic conversions were performed:
'_symmetry_cell_setting' value 'Monoclinic' changed to 'monoclinic'
according to '/home/saulius/struct/CIF-dictionaries/cif_core.dic'
dictionary named 'cif_core.dic' version 2.4.1 from 2010-06-29.

Automatic conversion script
Id: cif_fix_enum 1527 2010-12-29 10:47:43Z saulius 

The following automatic conversions were performed:

'_symmetry_cell_setting' value 'Monoclinic' changed to 'monoclinic'
according to /home/saulius/struct/CIF-dictionaries/cif_core.dic
dictionary named 'cif_core.dic' version 2.4.1 from 2010-06-29.

Automatic conversion script
Id: cif_fix_values 1715 2011-07-08 13:25:40Z adriana 
;
_cod_original_sg_symbol_H-M 'P 21/n'
_cod_database_code 2216291
_cod_database_fobs_code 2216291

loop_
_symmetry_equiv_pos_as_xyz
'x, y, z'
'-x+1/2, y+1/2, -z+1/2'
'-x, -y, -z'
'x-1/2, -y-1/2, z-1/2'

loop_
_atom_site_type_symbol
_atom_site_label
_atom_site_fract_x
_atom_site_fract_y
_atom_site_fract_z
_atom_site_U_iso_or_equiv
_atom_site_adp_type
_atom_site_calc_flag
_atom_site_refinement_flags
_atom_site_occupancy
P P 0.39761(7) 0.13232(2) 0.62770(3) 0.04246(13) Uani d . 1
Cl Cl1 0.25915(8) 0.17300(4) 0.75460(3) 0.06987(19) Uani d . 1
Cl Cl2 0.69212(6) 0.17705(3) 0.67608(3) 0.04867(13) Uani d . 1
N N 0.3064(2) 0.18837(7) 0.53336(9) 0.0338(3) Uani d . 1
C C11 0.2174(2) 0.15378(8) 0.43283(10) 0.0304(3) Uani d . 1
H H11 0.1720 0.1955 0.3849 0.036 Uiso calc R 1
C C12 0.3785(3) 0.10924(11) 0.38213(13) 0.0460(4) Uani d . 1
H H12A 0.4303 0.0679 0.4281 0.055 Uiso calc R 1
H H12B 0.4966 0.1418 0.3722 0.055 Uiso calc R 1
C C13 0.2853(3) 0.07775(12) 0.27726(15) 0.0558(5) Uani d . 1
H H13A 0.2487 0.1192 0.2288 0.067 Uiso calc R 1
H H13B 0.3892 0.0466 0.2484 0.067 Uiso calc R 1
C C14 0.0926(3) 0.03115(10) 0.28753(14) 0.0522(4) Uani d . 1
H H14A 0.0311 0.0148 0.2183 0.063 Uiso calc R 1
H H14B 0.1321 -0.0137 0.3291 0.063 Uiso calc R 1
C C15 -0.0672(3) 0.07542(10) 0.33883(14) 0.0456(4) Uani d . 1
H H15A -0.1855 0.0429 0.3484 0.055 Uiso calc R 1
H H15B -0.1189 0.1169 0.2932 0.055 Uiso calc R 1
C C16 0.0250(2) 0.10661(9) 0.44403(12) 0.0394(3) Uani d . 1
H H16A -0.0792 0.1375 0.4731 0.047 Uiso calc R 1
H H16B 0.0627 0.0651 0.4923 0.047 Uiso calc R 1
C C21 0.3110(2) 0.27110(7) 0.54083(10) 0.0285(3) Uani d . 1
H H21 0.3746 0.2839 0.6121 0.034 Uiso calc R 1
C C22 0.0923(2) 0.30448(9) 0.52723(13) 0.0393(3) Uani d . 1
H H22A 0.0125 0.2843 0.5807 0.047 Uiso calc R 1
H H22B 0.0208 0.2903 0.4589 0.047 Uiso calc R 1
C C23 0.1021(3) 0.38991(10) 0.53599(16) 0.0507(4) Uani d . 1
H H23A -0.0390 0.4105 0.5225 0.061 Uiso calc R 1
H H23B 0.1590 0.4039 0.6070 0.061 Uiso calc R 1
C C24 0.2366(3) 0.42339(9) 0.45938(15) 0.0508(4) Uani d . 1
H H24A 0.1733 0.4131 0.3881 0.061 Uiso calc R 1
H H24B 0.2441 0.4779 0.4687 0.061 Uiso calc R 1
C C25 0.4545(3) 0.39077(9) 0.47516(13) 0.0424(3) Uani d . 1
H H25A 0.5223 0.4048 0.5443 0.051 Uiso calc R 1
H H25B 0.5366 0.4117 0.4231 0.051 Uiso calc R 1
C C26 0.4490(2) 0.30532(8) 0.46541(11) 0.0333(3) Uani d . 1
H H26A 0.3954 0.2913 0.3940 0.040 Uiso calc R 1
H H26B 0.5906 0.2854 0.4803 0.040 Uiso calc R 1

loop_
_atom_site_aniso_label
_atom_site_aniso_U_11
_atom_site_aniso_U_22
_atom_site_aniso_U_33
_atom_site_aniso_U_12
_atom_site_aniso_U_13
_atom_site_aniso_U_23
P 0.0523(3) 0.0380(2) 0.0340(2) -0.00576(17) -0.00762(17) 0.01147(15)
Cl1 0.0472(2) 0.1311(5) 0.0323(2) -0.0049(3) 0.00896(17) 0.0195(2)
Cl2 0.0336(2) 0.0675(3) 0.0429(2) 0.00425(17) -0.00350(15) 0.00985(18)
N 0.0439(7) 0.0295(6) 0.0260(5) -0.0043(5) -0.0046(5) 0.0024(4)
C11 0.0345(7) 0.0303(6) 0.0254(6) -0.0021(5) 0.0000(5) 0.0000(5)
C12 0.0372(8) 0.0569(10) 0.0446(9) 0.0003(7) 0.0073(6) -0.0099(7)
C13 0.0584(11) 0.0672(12) 0.0441(9) 0.0000(9) 0.0160(8) -0.0195(8)
C14 0.0636(11) 0.0451(9) 0.0474(9) -0.0027(8) 0.0035(8) -0.0180(7)
C15 0.0420(8) 0.0460(9) 0.0475(9) -0.0091(7) 0.0002(7) -0.0118(7)
C16 0.0392(7) 0.0416(8) 0.0380(8) -0.0079(6) 0.0074(6) -0.0064(6)
C21 0.0298(6) 0.0292(6) 0.0258(6) -0.0010(5) 0.0004(5) -0.0003(5)
C22 0.0307(7) 0.0437(8) 0.0440(8) 0.0014(6) 0.0059(6) -0.0004(6)
C23 0.0454(9) 0.0454(9) 0.0608(11) 0.0131(7) 0.0039(8) -0.0111(8)
C24 0.0644(11) 0.0272(7) 0.0583(11) 0.0028(7) -0.0031(8) 0.0005(7)
C25 0.0487(9) 0.0338(7) 0.0443(8) -0.0109(6) 0.0034(7) 0.0015(6)
C26 0.0332(7) 0.0332(7) 0.0340(7) -0.0017(5) 0.0058(5) 0.0016(5)

loop_
_atom_type_symbol
_atom_type_description
_atom_type_scat_dispersion_real
_atom_type_scat_dispersion_imag
_atom_type_scat_source
C C 0.0033 0.0016 'International Tables Vol C Tables 4.2.6.8 and 6.1.1.4'
H H 0.0000 0.0000 'International Tables Vol C Tables 4.2.6.8 and 6.1.1.4'
N N 0.0061 0.0033 'International Tables Vol C Tables 4.2.6.8 and 6.1.1.4'
P P 0.1023 0.0942 'International Tables Vol C Tables 4.2.6.8 and 6.1.1.4'
Cl Cl 0.1484 0.1585 'International Tables Vol C Tables 4.2.6.8 and 6.1.1.4'

loop_
_geom_angle_atom_site_label_1
_geom_angle_atom_site_label_2
_geom_angle_atom_site_label_3
_geom_angle
_geom_angle_publ_flag
N P Cl2 103.02(5) n
N P Cl1 102.97(5) n
Cl2 P Cl1 95.35(3) n
C21 N C11 118.18(10) n
C21 N P 124.00(9) n
C11 N P 117.80(9) n
N C11 C12 112.28(12) ?
N C11 C16 112.33(12) ?
C12 C11 C16 111.28(13) ?
N C11 H11 106.8 ?
C12 C11 H11 106.8 ?
C16 C11 H11 106.8 ?
C11 C12 C13 110.96(14) ?
C11 C12 H12A 109.4 ?
C13 C12 H12A 109.4 ?
C11 C12 H12B 109.4 ?
C13 C12 H12B 109.4 ?
H12A C12 H12B 108.0 ?
C14 C13 C12 111.44(15) ?
C14 C13 H13A 109.3 ?
C12 C13 H13A 109.3 ?
C14 C13 H13B 109.3 ?
C12 C13 H13B 109.3 ?
H13A C13 H13B 108.0 ?
C15 C14 C13 111.35(14) ?
C15 C14 H14A 109.4 ?
C13 C14 H14A 109.4 ?
C15 C14 H14B 109.4 ?
C13 C14 H14B 109.4 ?
H14A C14 H14B 108.0 ?
C14 C15 C16 111.49(14) ?
C14 C15 H15A 109.3 ?
C16 C15 H15A 109.3 ?
C14 C15 H15B 109.3 ?
C16 C15 H15B 109.3 ?
H15A C15 H15B 108.0 ?
C11 C16 C15 110.70(13) ?
C11 C16 H16A 109.5 ?
C15 C16 H16A 109.5 ?
C11 C16 H16B 109.5 ?
C15 C16 H16B 109.5 ?
H16A C16 H16B 108.1 ?
N C21 C22 111.74(12) ?
N C21 C26 111.44(11) ?
C22 C21 C26 112.07(11) ?
N C21 H21 107.1 ?
C22 C21 H21 107.1 ?
C26 C21 H21 107.1 ?
C21 C22 C23 110.51(13) ?
C21 C22 H22A 109.5 ?
C23 C22 H22A 109.5 ?
C21 C22 H22B 109.5 ?
C23 C22 H22B 109.5 ?
H22A C22 H22B 108.1 ?
C24 C23 C22 111.44(14) ?
C24 C23 H23A 109.3 ?
C22 C23 H23A 109.3 ?
C24 C23 H23B 109.3 ?
C22 C23 H23B 109.3 ?
H23A C23 H23B 108.0 ?
C25 C24 C23 110.97(14) ?
C25 C24 H24A 109.4 ?
C23 C24 H24A 109.4 ?
C25 C24 H24B 109.4 ?
C23 C24 H24B 109.4 ?
H24A C24 H24B 108.0 ?
C24 C25 C26 111.05(13) ?
C24 C25 H25A 109.4 ?
C26 C25 H25A 109.4 ?
C24 C25 H25B 109.4 ?
C26 C25 H25B 109.4 ?
H25A C25 H25B 108.0 ?
C21 C26 C25 110.79(12) ?
C21 C26 H26A 109.5 ?
C25 C26 H26A 109.5 ?
C21 C26 H26B 109.5 ?
C25 C26 H26B 109.5 ?
H26A C26 H26B 108.1 ?

loop_
_geom_bond_atom_site_label_1
_geom_bond_atom_site_label_2
_geom_bond_distance
_geom_bond_publ_flag
P N 1.6322(12) n
P Cl2 2.0910(6) n
P Cl1 2.0920(8) n
N C21 1.4780(17) n
N C11 1.4915(17) n
C11 C12 1.520(2) ?
C11 C16 1.523(2) ?
C11 H11 0.9900 ?
C12 C13 1.525(2) ?
C12 H12A 0.9800 ?
C12 H12B 0.9800 ?
C13 C14 1.517(3) ?
C13 H13A 0.9800 ?
C13 H13B 0.9800 ?
C14 C15 1.516(2) ?
C14 H14A 0.9800 ?
C14 H14B 0.9800 ?
C15 C16 1.524(2) ?
C15 H15A 0.9800 ?
C15 H15B 0.9800 ?
C16 H16A 0.9800 ?
C16 H16B 0.9800 ?
C21 C22 1.5259(19) ?
C21 C26 1.5263(18) ?
C21 H21 0.9900 ?
C22 C23 1.528(2) ?
C22 H22A 0.9800 ?
C22 H22B 0.9800 ?
C23 C24 1.518(3) ?
C23 H23A 0.9800 ?
C23 H23B 0.9800 ?
C24 C25 1.516(3) ?
C24 H24A 0.9800 ?
C24 H24B 0.9800 ?
C25 C26 1.529(2) ?
C25 H25A 0.9800 ?
C25 H25B 0.9800 ?
C26 H26A 0.9800 ?
C26 H26B 0.9800 ?

loop_
_geom_torsion_atom_site_label_1
_geom_torsion_atom_site_label_2
_geom_torsion_atom_site_label_3
_geom_torsion_atom_site_label_4
_geom_torsion
Cl2 P N C21 -48.37(12)
Cl1 P N C21 50.35(12)
Cl2 P N C11 130.23(10)
Cl1 P N C11 -131.06(10)
C21 N C11 C12 116.26(14)
P N C11 C12 -62.42(16)
C21 N C11 C16 -117.42(14)
P N C11 C16 63.90(15)
N C11 C12 C13 -177.33(14)
C16 C11 C12 C13 55.79(19)
C11 C12 C13 C14 -55.2(2)
C12 C13 C14 C15 55.1(2)
C13 C14 C15 C16 -55.3(2)
N C11 C16 C15 177.25(12)
C12 C11 C16 C15 -55.90(18)
C14 C15 C16 C11 55.61(19)
C11 N C21 C22 63.11(16)
P N C21 C22 -118.30(13)
C11 N C21 C26 -63.14(16)
P N C21 C26 115.45(12)
N C21 C22 C23 179.66(13)
C26 C21 C22 C23 -54.44(17)
C21 C22 C23 C24 55.33(19)
C22 C23 C24 C25 -57.0(2)
C23 C24 C25 C26 56.89(19)
N C21 C26 C25 -179.22(12)
C22 C21 C26 C25 54.72(16)
C24 C25 C26 C21 -55.55(17)

loop_
_cod_related_entry_id
_cod_related_entry_database
_cod_related_entry_code
1 ChemSpider 21120506
